data_7228273
loop_
_publ_author_name
'Covaci, Ovidiu Ilie'
'Mitran, Raul - Augustin Augustin'
'Buhalteanu, Lucian'
'Dumitrescu, Dan'
'Sova, Sergiu'
'Manta, Corina Mihaela'

_publ_section_title
;
 Bringing new life into old drugs. A case study on nifuroxazide
 polymorphism
;
_journal_name_full CrystEngComm
_journal_paper_doi 10.1039/C7CE00303J
_journal_year 2017
_chemical_formula_moiety 'C12 H9 N3 O5, 2(C5 H9 N O)'
_chemical_formula_sum 'C22 H27 N5 O7'
_chemical_formula_weight 473.49
_chemical_name_systematic
;
 ? 
;
_space_group_crystal_system triclinic
_space_group_IT_number 2
_space_group_name_Hall '-P 1'
_space_group_name_H-M_alt 'P -1'
_symmetry_space_group_name_Hall '-P 1'
_symmetry_space_group_name_H-M 'P -1'
_atom_sites_solution_hydrogens geom
_atom_sites_solution_primary direct
_atom_sites_solution_secondary difmap
_audit_creation_date 2015-11-09
_audit_creation_method
;
Olex2 1.2
(compiled 2015.09.30 svn.r3233 for OlexSys, GUI svn.r5103)
;
_audit_update_record
;
2015-11-09 deposited with the CCDC.
2017-05-15 downloaded from the CCDC.
;
_cell_angle_alpha 78.832(12)
_cell_angle_beta 81.329(11)
_cell_angle_gamma 75.997(12)
_cell_formula_units_Z 2
_cell_length_a 6.9119(8)
_cell_length_b 11.5956(17)
_cell_length_c 15.219(2)
_cell_measurement_reflns_used 1071
_cell_measurement_temperature 170.2(4)
_cell_measurement_theta_max 25.9490
_cell_measurement_theta_min 1.8910
_cell_volume 1154.2(3)
_computing_cell_refinement
;
CrysAlisPro, Agilent Technologies,
Version 1.171.36.32 (release 02-08-2013 CrysAlis171 .NET)
(compiled Aug  2 2013,16:46:58)
;
_computing_data_collection
;
CrysAlisPro, Agilent Technologies,
Version 1.171.36.32 (release 02-08-2013 CrysAlis171 .NET)
(compiled Aug  2 2013,16:46:58)
;
_computing_data_reduction
;
CrysAlisPro, Agilent Technologies,
Version 1.171.36.32 (release 02-08-2013 CrysAlis171 .NET)
(compiled Aug  2 2013,16:46:58)
;
_computing_molecular_graphics 'Olex2 (Dolomanov et al., 2009)'
_computing_publication_material 'Olex2 (Dolomanov et al., 2009)'
_computing_structure_refinement 'ShelXL (Sheldrick, 2015)'
_computing_structure_solution 'SIR2008 (Burla et al., 2007)'
_diffrn_ambient_temperature 170.2(4)
_diffrn_detector_area_resol_mean 16.1593
_diffrn_measured_fraction_theta_full 0.998
_diffrn_measured_fraction_theta_max 0.998
_diffrn_measurement_details
;
#__ type_ start__ end____ width___ exp.time_
  1 omega  -71.00  -43.00   1.0000   20.0000
omega____ theta____ kappa____ phi______ frames
    -      -17.1690 -178.0000  -60.0000 28

#__ type_ start__ end____ width___ exp.time_
  2 omega  -20.00    7.00   1.0000   20.0000
omega____ theta____ kappa____ phi______ frames
    -      -17.1690  -99.0000 -180.0000 27

#__ type_ start__ end____ width___ exp.time_
  3 omega  -18.00   24.00   1.0000   20.0000
omega____ theta____ kappa____ phi______ frames
    -      -17.1690  -99.0000    0.0000 42

#__ type_ start__ end____ width___ exp.time_
  4 omega   -4.00   87.00   1.0000   20.0000
omega____ theta____ kappa____ phi______ frames
    -       19.6690   38.0000    0.0000 91

#__ type_ start__ end____ width___ exp.time_
  5 omega   37.00   95.00   1.0000   20.0000
omega____ theta____ kappa____ phi______ frames
    -       19.6690  178.0000 -150.0000 58

#__ type_ start__ end____ width___ exp.time_
  6 omega    0.00   87.00   1.0000   20.0000
omega____ theta____ kappa____ phi______ frames
    -       19.6690   38.0000  -90.0000 87

#__ type_ start__ end____ width___ exp.time_
  7 omega  -50.00   -9.00   1.0000   20.0000
omega____ theta____ kappa____ phi______ frames
    -       19.6690  -38.0000 -180.0000 41
;
_diffrn_measurement_device_type 'Xcalibur, Eos'
_diffrn_measurement_method '\w scans'
_diffrn_orient_matrix_UB_11 -0.0095130000
_diffrn_orient_matrix_UB_12 0.0253854000
_diffrn_orient_matrix_UB_13 -0.0458663000
_diffrn_orient_matrix_UB_21 -0.0181047000
_diffrn_orient_matrix_UB_22 0.0586213000
_diffrn_orient_matrix_UB_23 0.0110894000
_diffrn_orient_matrix_UB_31 0.1044144000
_diffrn_orient_matrix_UB_32 -0.0018091000
_diffrn_orient_matrix_UB_33 -0.0075710000
_diffrn_radiation_monochromator graphite
_diffrn_radiation_type MoK\a
_diffrn_radiation_wavelength 0.71073
_diffrn_reflns_av_R_equivalents 0.0649
_diffrn_reflns_av_unetI/netI 0.1020
_diffrn_reflns_limit_h_max 7
_diffrn_reflns_limit_h_min -7
_diffrn_reflns_limit_k_max 12
_diffrn_reflns_limit_k_min -11
_diffrn_reflns_limit_l_max 16
_diffrn_reflns_limit_l_min -15
_diffrn_reflns_number 6598
_diffrn_reflns_theta_full 23.25
_diffrn_reflns_theta_max 23.25
_diffrn_reflns_theta_min 1.83
_diffrn_source 'Enhance (Mo) X-ray Source'
_exptl_absorpt_coefficient_mu 0.103
_exptl_absorpt_correction_T_max 1.00000
_exptl_absorpt_correction_T_min 0.68826
_exptl_absorpt_correction_type multi-scan
_exptl_absorpt_process_details
;
CrysAlisPro, Agilent Technologies,
Version 1.171.36.32 (release 02-08-2013 CrysAlis171 .NET)
(compiled Aug  2 2013,16:46:58)
Empirical absorption correction using spherical harmonics,
 implemented in SCALE3 ABSPACK scaling algorithm.
;
_exptl_crystal_colour 'clear light yellow'
_exptl_crystal_colour_lustre clear
_exptl_crystal_colour_modifier light
_exptl_crystal_colour_primary yellow
_exptl_crystal_density_diffrn 1.362
_exptl_crystal_density_method 'not measured'
_exptl_crystal_description prism
_exptl_crystal_F_000 500
_exptl_crystal_size_max 0.15
_exptl_crystal_size_mid 0.1
_exptl_crystal_size_min 0.1
_refine_diff_density_max 0.812
_refine_diff_density_min -0.373
_refine_diff_density_rms 0.122
_refine_ls_extinction_method none
_refine_ls_goodness_of_fit_ref 1.008
_refine_ls_hydrogen_treatment constr
_refine_ls_matrix_type full
_refine_ls_number_parameters 309
_refine_ls_number_reflns 3317
_refine_ls_number_restraints 0
_refine_ls_restrained_S_all 1.008
_refine_ls_R_factor_all 0.1286
_refine_ls_R_factor_gt 0.0916
_refine_ls_shift/su_max 0.000
_refine_ls_shift/su_mean 0.000
_refine_ls_structure_factor_coef Fsqd
_refine_ls_weighting_details 'calc w=1/[\s^2^(Fo^2^)+(0.1525P)^2^+0.0000P] where P=(Fo^2^+2Fc^2^)/3'
_refine_ls_weighting_scheme calc
_refine_ls_wR_factor_gt 0.2269
_refine_ls_wR_factor_ref 0.2584
_reflns_number_gt 2126
_reflns_number_total 3317
_reflns_threshold_expression >2sigma(I)
_cod_data_source_file c7ce00303j2.cif
_cod_data_source_block exp_3018
_cod_database_code 7228273
_chemical_oxdiff_formula 'C22 H27 N5 O7'
_reflns_odcompleteness_completeness 99.87
_reflns_odcompleteness_iscentric 1
_reflns_odcompleteness_theta 26.32
_olex2_refinement_description
;
1. Fixed Uiso
 At 1.2 times of:
  All C(H) groups, All C(H,H) groups, All N(H) groups
 At 1.5 times of:
  All C(H,H,H) groups, All O(H) groups
2.a Riding coordinates:
 O1(H1)
2.b Secondary CH2 refined with riding coordinates:
 C14(H14A,H14B), C15(H15A,H15B), C16(H16A,H16B), C19(H19A,H19B), C20(H20A,
 H20B), C21(H21A,H21B)
2.c Aromatic/amide H refined with riding coordinates:
 N1(H1A), C2(H2), C3(H3), C5(H5), C6(H6), C8(H8), C10(H10), C11(H11)
2.d Idealised Me refined as rotating group:
 C17(H17A,H17B,H17C), C22(H22A,H22B,H22C)
;
_olex2_date_sample_data_collection 2015-01-27
_olex2_submission_special_instructions 'No special instructions were received'

loop_
_space_group_symop_id
_space_group_symop_operation_xyz
1 'x, y, z'
2 '-x, -y, -z'

loop_
_atom_site_label
_atom_site_type_symbol
_atom_site_fract_x
_atom_site_fract_y
_atom_site_fract_z
_atom_site_U_iso_or_equiv
_atom_site_adp_type
_atom_site_occupancy
_atom_site_calc_flag
_atom_site_refinement_flags_posn
O1 O 0.7104(5) 0.0437(3) 0.59278(19) 0.0390(9) Uani 1 d .
H1 H 0.7017 -0.0271 0.6036 0.059 Uiso 1 d R
O2 O 0.8026(4) 0.3161(3) 0.90456(19) 0.0346(9) Uani 1 d .
O3 O 0.8073(4) 0.2280(3) 1.23677(18) 0.0303(8) Uani 1 d .
O4 O 0.8318(6) 0.4210(3) 1.2978(2) 0.0540(11) Uani 1 d .
O5 O 0.8335(5) 0.3247(3) 1.4365(2) 0.0455(9) Uani 1 d .
N1 N 0.7711(5) 0.1349(3) 0.9898(2) 0.0275(9) Uani 1 d .
H1A H 0.7568 0.0631 0.9903 0.033 Uiso 1 calc R
N2 N 0.7834(5) 0.1727(3) 1.0690(2) 0.0285(9) Uani 1 d .
N3 N 0.8282(5) 0.3296(4) 1.3549(2) 0.0366(10) Uani 1 d .
C1 C 0.7250(6) 0.0808(4) 0.6707(3) 0.0283(11) Uani 1 d .
C2 C 0.6877(6) 0.0131(4) 0.7554(3) 0.0291(11) Uani 1 d .
H2 H 0.6493 -0.0595 0.7599 0.035 Uiso 1 calc R
C3 C 0.7073(6) 0.0531(4) 0.8328(3) 0.0290(11) Uani 1 d .
H3 H 0.6836 0.0063 0.8886 0.035 Uiso 1 calc R
C4 C 0.7619(6) 0.1626(4) 0.8287(3) 0.0261(11) Uani 1 d .
C5 C 0.7966(6) 0.2304(4) 0.7434(3) 0.0286(11) Uani 1 d .
H5 H 0.8340 0.3033 0.7389 0.034 Uiso 1 calc R
C6 C 0.7762(7) 0.1906(4) 0.6656(3) 0.0329(12) Uani 1 d .
H6 H 0.7970 0.2379 0.6097 0.039 Uiso 1 calc R
C7 C 0.7820(6) 0.2138(4) 0.9101(3) 0.0268(11) Uani 1 d .
C8 C 0.7794(6) 0.0910(4) 1.1398(3) 0.0278(11) Uani 1 d .
H8 H 0.7689 0.0145 1.1339 0.033 Uiso 1 calc R
C9 C 0.7909(6) 0.1156(4) 1.2278(3) 0.0281(11) Uani 1 d .
C10 C 0.7872(7) 0.0426(4) 1.3104(3) 0.0357(12) Uani 1 d .
H10 H 0.7759 -0.0374 1.3220 0.043 Uiso 1 calc R
C11 C 0.8038(7) 0.1122(4) 1.3746(3) 0.0333(12) Uani 1 d .
H11 H 0.8065 0.0879 1.4364 0.040 Uiso 1 calc R
C12 C 0.8148(6) 0.2214(4) 1.3263(3) 0.0285(11) Uani 1 d .
O6 O 0.7433(5) -0.1182(3) 1.0371(2) 0.0359(9) Uani 1 d .
N4 N 0.7180(5) -0.3107(3) 1.1009(2) 0.0285(9) Uani 1 d .
C13 C 0.7369(6) -0.2215(4) 1.0308(3) 0.0284(11) Uani 1 d .
C14 C 0.7525(7) -0.2730(4) 0.9446(3) 0.0366(12) Uani 1 d .
H14A H 0.8893 -0.2865 0.9158 0.044 Uiso 1 calc R
H14B H 0.6658 -0.2188 0.9025 0.044 Uiso 1 calc R
C15 C 0.6851(7) -0.3919(4) 0.9753(3) 0.0386(13) Uani 1 d .
H15A H 0.5435 -0.3815 0.9701 0.046 Uiso 1 calc R
H15B H 0.7615 -0.4527 0.9403 0.046 Uiso 1 calc R
C16 C 0.7269(7) -0.4263(4) 1.0736(3) 0.0413(13) Uani 1 d .
H16A H 0.6262 -0.4661 1.1097 0.050 Uiso 1 calc R
H16B H 0.8582 -0.4792 1.0792 0.050 Uiso 1 calc R
C17 C 0.7346(7) -0.3012(4) 1.1928(3) 0.0381(13) Uani 1 d .
H17A H 0.8634 -0.3464 1.2094 0.057 Uiso 1 calc GR
H17B H 0.6310 -0.3329 1.2323 0.057 Uiso 1 calc GR
H17C H 0.7204 -0.2182 1.1976 0.057 Uiso 1 calc GR
O7 O 0.6975(5) -0.1850(3) 0.6417(2) 0.0475(10) Uani 1 d .
N5 N 0.6819(6) -0.3760(3) 0.6334(3) 0.0378(11) Uani 1 d .
C18 C 0.6954(6) -0.2633(4) 0.5970(3) 0.0338(12) Uani 1 d .
C19 C 0.7107(8) -0.2507(5) 0.4963(3) 0.0464(14) Uani 1 d .
H19A H 0.8408 -0.2364 0.4690 0.056 Uiso 1 calc R
H19B H 0.6072 -0.1845 0.4721 0.056 Uiso 1 calc R
C20 C 0.6826(10) -0.3699(5) 0.4787(4) 0.0661(18) Uani 1 d .
H20A H 0.5515 -0.3604 0.4592 0.079 Uiso 1 calc R
H20B H 0.7845 -0.4004 0.4326 0.079 Uiso 1 calc R
C21 C 0.7021(9) -0.4546(5) 0.5680(4) 0.0572(16) Uani 1 d .
H21A H 0.5973 -0.4999 0.5811 0.069 Uiso 1 calc R
H21B H 0.8316 -0.5106 0.5673 0.069 Uiso 1 calc R
C22 C 0.6763(8) -0.4201(5) 0.7292(3) 0.0542(16) Uani 1 d .
H22A H 0.6491 -0.3533 0.7612 0.081 Uiso 1 calc GR
H22B H 0.8034 -0.4717 0.7423 0.081 Uiso 1 calc GR
H22C H 0.5727 -0.4647 0.7477 0.081 Uiso 1 calc GR

loop_
_atom_site_aniso_label
_atom_site_aniso_U_11
_atom_site_aniso_U_22
_atom_site_aniso_U_33
_atom_site_aniso_U_23
_atom_site_aniso_U_13
_atom_site_aniso_U_12
O1 0.066(2) 0.0299(18) 0.0202(18) -0.0039(14) -0.0068(15) -0.0086(16)
O2 0.052(2) 0.0223(19) 0.0286(19) -0.0052(13) -0.0009(14) -0.0083(16)
O3 0.0407(19) 0.0276(18) 0.0218(17) -0.0029(13) -0.0047(13) -0.0060(15)
O4 0.092(3) 0.030(2) 0.042(2) 0.0006(17) -0.0173(19) -0.0178(19)
O5 0.061(2) 0.050(2) 0.028(2) -0.0145(16) -0.0095(16) -0.0070(18)
N1 0.042(2) 0.023(2) 0.020(2) -0.0026(15) -0.0051(16) -0.0102(17)
N2 0.029(2) 0.031(2) 0.023(2) -0.0048(17) -0.0023(16) -0.0040(17)
N3 0.040(2) 0.043(3) 0.025(2) -0.0062(19) -0.0078(18) -0.004(2)
C1 0.036(3) 0.024(3) 0.022(3) -0.0058(19) -0.0003(19) -0.002(2)
C2 0.038(3) 0.025(2) 0.023(2) -0.0032(19) -0.001(2) -0.007(2)
C3 0.039(3) 0.029(3) 0.017(2) -0.0015(19) -0.0004(19) -0.008(2)
C4 0.029(2) 0.027(3) 0.022(2) -0.0011(19) -0.0019(18) -0.007(2)
C5 0.035(3) 0.024(2) 0.024(3) -0.0018(19) 0.0020(19) -0.005(2)
C6 0.045(3) 0.027(3) 0.019(3) 0.0035(19) -0.002(2) -0.002(2)
C7 0.023(2) 0.027(3) 0.027(3) -0.005(2) -0.0012(19) -0.002(2)
C8 0.032(3) 0.024(2) 0.024(3) -0.002(2) -0.0011(19) -0.003(2)
C9 0.030(3) 0.027(3) 0.025(3) -0.006(2) 0.0007(19) -0.003(2)
C10 0.048(3) 0.030(3) 0.028(3) -0.001(2) -0.003(2) -0.008(2)
C11 0.040(3) 0.034(3) 0.020(3) 0.001(2) 0.001(2) -0.002(2)
C12 0.031(3) 0.035(3) 0.020(2) -0.008(2) -0.0042(19) -0.004(2)
O6 0.051(2) 0.0206(19) 0.035(2) -0.0014(14) -0.0026(15) -0.0077(16)
N4 0.036(2) 0.020(2) 0.027(2) 0.0006(16) -0.0033(16) -0.0035(17)
C13 0.022(2) 0.025(3) 0.033(3) -0.001(2) -0.0008(19) 0.000(2)
C14 0.040(3) 0.037(3) 0.031(3) -0.005(2) 0.003(2) -0.009(2)
C15 0.044(3) 0.028(3) 0.042(3) -0.010(2) 0.005(2) -0.008(2)
C16 0.047(3) 0.028(3) 0.045(3) -0.003(2) 0.003(2) -0.010(2)
C17 0.044(3) 0.039(3) 0.026(3) 0.004(2) -0.004(2) -0.006(2)
O7 0.070(3) 0.032(2) 0.046(2) -0.0163(17) -0.0070(18) -0.0129(19)
N5 0.044(2) 0.026(2) 0.041(3) -0.0051(19) -0.0003(19) -0.0056(19)
C18 0.027(3) 0.035(3) 0.036(3) -0.004(2) -0.004(2) -0.002(2)
C19 0.042(3) 0.054(4) 0.041(3) -0.007(3) -0.005(2) -0.006(3)
C20 0.075(4) 0.071(4) 0.058(4) -0.034(3) -0.013(3) -0.005(4)
C21 0.062(4) 0.038(3) 0.075(4) -0.022(3) -0.006(3) -0.009(3)
C22 0.063(4) 0.038(3) 0.052(4) 0.004(3) 0.001(3) -0.007(3)

loop_
_atom_type_symbol
_atom_type_description
_atom_type_scat_dispersion_real
_atom_type_scat_dispersion_imag
_atom_type_scat_source
C C 0.0033 0.0016 'International Tables Vol C Tables 4.2.6.8 and 6.1.1.4'
H H 0.0000 0.0000 'International Tables Vol C Tables 4.2.6.8 and 6.1.1.4'
N N 0.0061 0.0033 'International Tables Vol C Tables 4.2.6.8 and 6.1.1.4'
O O 0.0106 0.0060 'International Tables Vol C Tables 4.2.6.8 and 6.1.1.4'

loop_
_geom_angle_atom_site_label_1
_geom_angle_atom_site_label_2
_geom_angle_atom_site_label_3
_geom_angle
C1 O1 H1 109.5
C12 O3 C9 104.7(3)
N2 N1 H1A 120.5
C7 N1 H1A 120.5
C7 N1 N2 118.9(4)
C8 N2 N1 114.5(4)
O4 N3 O5 124.5(4)
O4 N3 C12 118.8(4)
O5 N3 C12 116.7(4)
O1 C1 C2 122.4(4)
O1 C1 C6 118.7(4)
C6 C1 C2 118.9(4)
C1 C2 H2 119.7
C3 C2 C1 120.6(4)
C3 C2 H2 119.7
C2 C3 H3 119.4
C2 C3 C4 121.2(4)
C4 C3 H3 119.4
C3 C4 C5 117.7(4)
C3 C4 C7 124.4(4)
C5 C4 C7 117.8(4)
C4 C5 H5 119.4
C6 C5 C4 121.2(4)
C6 C5 H5 119.4
C1 C6 C5 120.4(4)
C1 C6 H6 119.8
C5 C6 H6 119.8
O2 C7 N1 123.9(4)
O2 C7 C4 122.3(4)
N1 C7 C4 113.7(4)
N2 C8 H8 119.2
N2 C8 C9 121.5(4)
C9 C8 H8 119.2
O3 C9 C8 119.4(4)
O3 C9 C10 110.3(4)
C10 C9 C8 130.4(4)
C9 C10 H10 126.5
C9 C10 C11 106.9(4)
C11 C10 H10 126.5
C10 C11 H11 127.6
C12 C11 C10 104.8(4)
C12 C11 H11 127.6
O3 C12 N3 116.3(4)
C11 C12 O3 113.3(4)
C11 C12 N3 130.4(4)
C13 N4 C16 113.4(4)
C13 N4 C17 123.1(4)
C17 N4 C16 122.1(3)
O6 C13 N4 125.2(4)
O6 C13 C14 127.2(4)
N4 C13 C14 107.6(4)
C13 C14 H14A 110.8
C13 C14 H14B 110.8
C13 C14 C15 104.6(4)
H14A C14 H14B 108.9
C15 C14 H14A 110.8
C15 C14 H14B 110.8
C14 C15 H15A 111.1
C14 C15 H15B 111.1
H15A C15 H15B 109.0
C16 C15 C14 103.5(4)
C16 C15 H15A 111.1
C16 C15 H15B 111.1
N4 C16 C15 103.8(3)
N4 C16 H16A 111.0
N4 C16 H16B 111.0
C15 C16 H16A 111.0
C15 C16 H16B 111.0
H16A C16 H16B 109.0
N4 C17 H17A 109.5
N4 C17 H17B 109.5
N4 C17 H17C 109.5
H17A C17 H17B 109.5
H17A C17 H17C 109.5
H17B C17 H17C 109.5
C18 N5 C21 113.9(4)
C18 N5 C22 123.1(4)
C21 N5 C22 122.4(4)
O7 C18 N5 123.7(5)
O7 C18 C19 127.3(4)
N5 C18 C19 109.0(4)
C18 C19 H19A 110.8
C18 C19 H19B 110.8
C18 C19 C20 105.0(4)
H19A C19 H19B 108.8
C20 C19 H19A 110.8
C20 C19 H19B 110.8
C19 C20 H20A 110.7
C19 C20 H20B 110.7
H20A C20 H20B 108.8
C21 C20 C19 105.4(5)
C21 C20 H20A 110.7
C21 C20 H20B 110.7
N5 C21 C20 104.4(4)
N5 C21 H21A 110.9
N5 C21 H21B 110.9
C20 C21 H21A 110.9
C20 C21 H21B 110.9
H21A C21 H21B 108.9
N5 C22 H22A 109.5
N5 C22 H22B 109.5
N5 C22 H22C 109.5
H22A C22 H22B 109.5
H22A C22 H22C 109.5
H22B C22 H22C 109.5

loop_
_geom_bond_atom_site_label_1
_geom_bond_atom_site_label_2
_geom_bond_distance
O1 H1 0.8200
O1 C1 1.362(5)
O2 C7 1.214(5)
O3 C9 1.369(5)
O3 C12 1.358(5)
O4 N3 1.236(5)
O5 N3 1.239(5)
N1 H1A 0.8600
N1 N2 1.381(5)
N1 C7 1.375(5)
N2 C8 1.292(5)
N3 C12 1.433(6)
C1 C2 1.397(6)
C1 C6 1.388(6)
C2 H2 0.9300
C2 C3 1.381(6)
C3 H3 0.9300
C3 C4 1.397(6)
C4 C5 1.401(6)
C4 C7 1.511(6)
C5 H5 0.9300
C5 C6 1.389(6)
C6 H6 0.9300
C8 H8 0.9300
C8 C9 1.440(6)
C9 C10 1.373(6)
C10 H10 0.9300
C10 C11 1.415(6)
C11 H11 0.9300
C11 C12 1.349(6)
O6 C13 1.231(5)
N4 C13 1.350(5)
N4 C16 1.464(6)
N4 C17 1.447(5)
C13 C14 1.524(6)
C14 H14A 0.9700
C14 H14B 0.9700
C14 C15 1.528(6)
C15 H15A 0.9700
C15 H15B 0.9700
C15 C16 1.524(7)
C16 H16A 0.9700
C16 H16B 0.9700
C17 H17A 0.9600
C17 H17B 0.9600
C17 H17C 0.9600
O7 C18 1.239(6)
N5 C18 1.337(6)
N5 C21 1.445(6)
N5 C22 1.446(6)
C18 C19 1.502(6)
C19 H19A 0.9700
C19 H19B 0.9700
C19 C20 1.519(7)
C20 H20A 0.9700
C20 H20B 0.9700
C20 C21 1.518(8)
C21 H21A 0.9700
C21 H21B 0.9700
C22 H22A 0.9600
C22 H22B 0.9600
C22 H22C 0.9600

loop_
_geom_hbond_atom_site_label_D
_geom_hbond_atom_site_label_H
_geom_hbond_atom_site_label_A
_geom_hbond_distance_DH
_geom_hbond_distance_HA
_geom_hbond_distance_DA
_geom_hbond_angle_DHA
_geom_hbond_site_symmetry_A
O1 H1 O7 0.82 1.82 2.632(4) 172.2 .
N1 H1A O6 0.86 2.11 2.929(4) 160.4 .
C2 H2 O7 0.93 2.46 3.116(6) 127.5 .
C3 H3 O6 0.93 2.47 3.358(5) 160.3 .
C8 H8 O6 0.93 2.38 3.205(6) 148.0 .
C11 H11 O1 0.93 2.36 3.264(5) 163.1 1_556

loop_
_geom_torsion_atom_site_label_1
_geom_torsion_atom_site_label_2
_geom_torsion_atom_site_label_3
_geom_torsion_atom_site_label_4
_geom_torsion
O1 C1 C2 C3 179.0(4)
O1 C1 C6 C5 -178.7(4)
O3 C9 C10 C11 -0.5(5)
O4 N3 C12 O3 0.1(6)
O4 N3 C12 C11 -178.3(5)
O5 N3 C12 O3 179.5(3)
O5 N3 C12 C11 1.1(7)
N1 N2 C8 C9 180.0(3)
N2 N1 C7 O2 0.2(6)
N2 N1 C7 C4 -178.7(3)
N2 C8 C9 O3 -0.3(6)
N2 C8 C9 C10 179.3(4)
C1 C2 C3 C4 0.9(7)
C2 C1 C6 C5 2.2(7)
C2 C3 C4 C5 -0.1(6)
C2 C3 C4 C7 178.6(4)
C3 C4 C5 C6 0.4(6)
C3 C4 C7 O2 -169.6(4)
C3 C4 C7 N1 9.3(6)
C4 C5 C6 C1 -1.4(7)
C5 C4 C7 O2 9.1(6)
C5 C4 C7 N1 -172.0(4)
C6 C1 C2 C3 -1.9(6)
C7 N1 N2 C8 -177.5(4)
C7 C4 C5 C6 -178.4(4)
C8 C9 C10 C11 179.9(4)
C9 O3 C12 N3 -178.8(3)
C9 O3 C12 C11 -0.1(5)
C9 C10 C11 C12 0.4(5)
C10 C11 C12 O3 -0.2(5)
C10 C11 C12 N3 178.2(4)
C12 O3 C9 C8 -180.0(4)
C12 O3 C9 C10 0.4(5)
O6 C13 C14 C15 -166.6(4)
N4 C13 C14 C15 14.4(5)
C13 N4 C16 C15 -18.3(5)
C13 C14 C15 C16 -24.6(5)
C14 C15 C16 N4 25.7(5)
C16 N4 C13 O6 -176.5(4)
C16 N4 C13 C14 2.5(5)
C17 N4 C13 O6 -10.1(7)
C17 N4 C13 C14 168.8(4)
C17 N4 C16 C15 175.2(4)
O7 C18 C19 C20 -175.4(5)
N5 C18 C19 C20 5.7(5)
C18 N5 C21 C20 -13.1(6)
C18 C19 C20 C21 -13.1(6)
C19 C20 C21 N5 15.6(6)
C21 N5 C18 O7 -174.2(4)
C21 N5 C18 C19 4.8(6)
C22 N5 C18 O7 -2.6(7)
C22 N5 C18 C19 176.4(4)
C22 N5 C21 C20 175.2(4)
